data_7043054
loop_
_publ_author_name
'Carmona, Daniel'
'Carmona, Mar\'ia'
'Rodr\'iguez, Ricardo'
'M\'endez, Isabel'
'Passarelli, Vincenzo'
'Lahoz, Fernando J.'
'Garc\'ia-Ordu\~na, Pilar'

_publ_section_title
;
 Stereospecific control of the metal-centred chirality of rhodium(III) and
 iridium(III) complexes bearing tetradentate CNN&#x2019;P ligands
;
_journal_name_full 'Dalton Trans.'
_journal_paper_doi 10.1039/C7DT01446E
_journal_year 2017
_chemical_formula_moiety 'C32 H29 Cl3 N2 P Rh, C H2 Cl2'
_chemical_formula_sum 'C33 H31 Cl5 N2 P Rh'
_chemical_formula_weight 766.73
_chemical_name_systematic
;
 ?
;
_space_group_crystal_system triclinic
_space_group_IT_number 2
_space_group_name_Hall '-P 1'
_space_group_name_H-M_alt 'P -1'
_symmetry_space_group_name_Hall '-P 1'
_symmetry_space_group_name_H-M 'P -1'
_atom_sites_solution_hydrogens mixed
_audit_creation_method SHELXL-2014
_audit_update_record
;
2017-04-21 deposited with the CCDC.
2017-05-19 downloaded from the CCDC.
;
_cell_angle_alpha 94.4090(10)
_cell_angle_beta 99.2140(10)
_cell_angle_gamma 117.8540(10)
_cell_formula_units_Z 2
_cell_length_a 10.1484(5)
_cell_length_b 10.2653(5)
_cell_length_c 17.2027(9)
_cell_measurement_reflns_used 9872
_cell_measurement_temperature 100(2)
_cell_measurement_theta_max 29.278
_cell_measurement_theta_min 2.278
_cell_volume 1540.23(13)
_computing_cell_refinement 'SAINT+ in APEX2 v. 2008.4 (Bruker AXS, 2008)'
_computing_data_collection 'SMART in APEX2 v. 2008.4 (Bruker AXS, 2008)'
_computing_data_reduction 'SAINT+ in APEX2 v. 2008.4 (Bruker AXS, 2008)'
_computing_molecular_graphics 'XP program, SHELXTL v6.12, Bruker2000'
_computing_publication_material 'XCIF program, PLATON(Spek,1998), PARST(Nardelli,1995)'
_computing_structure_refinement 'SHELXL-2014 (Sheldrick, 2014)'
_computing_structure_solution 'SHELXS-2013 (Sheldrick, 2013)'
_diffrn_ambient_temperature 100(2)
_diffrn_detector_area_resol_mean 8.26
_diffrn_measured_fraction_theta_full 1.000
_diffrn_measured_fraction_theta_max 0.953
_diffrn_measurement_device_type 'Bruker APEX DUO CCD system'
_diffrn_measurement_method 'narrow \w frames'
_diffrn_radiation_monochromator graphite
_diffrn_radiation_source 'fine-focus sealed tube'
_diffrn_radiation_type MoK\a
_diffrn_radiation_wavelength 0.71073
_diffrn_reflns_av_R_equivalents 0.0427
_diffrn_reflns_av_unetI/netI 0.0252
_diffrn_reflns_Laue_measured_fraction_full 1.000
_diffrn_reflns_Laue_measured_fraction_max 0.953
_diffrn_reflns_limit_h_max 13
_diffrn_reflns_limit_h_min -13
_diffrn_reflns_limit_k_max 12
_diffrn_reflns_limit_k_min -14
_diffrn_reflns_limit_l_max 23
_diffrn_reflns_limit_l_min -23
_diffrn_reflns_number 64867
_diffrn_reflns_point_group_measured_fraction_full 1.000
_diffrn_reflns_point_group_measured_fraction_max 0.953
_diffrn_reflns_theta_full 25.242
_diffrn_reflns_theta_max 29.436
_diffrn_reflns_theta_min 2.279
_diffrn_standards_decay_% 0
_exptl_absorpt_coefficient_mu 1.068
_exptl_absorpt_correction_T_max 0.9245
_exptl_absorpt_correction_T_min 0.7610
_exptl_absorpt_correction_type multi-scan
_exptl_absorpt_process_details
;
 SADABS: Area-Detector Absorption Correction. (1996) Bruker-AXS 
 within APEX2 package.
;
_exptl_crystal_colour yellow
_exptl_crystal_density_diffrn 1.653
_exptl_crystal_description prism
_exptl_crystal_F_000 776
_exptl_crystal_recrystallization_method 'Re-crystallisation from solvent: Dichloromethane'
_exptl_crystal_size_max 0.114
_exptl_crystal_size_mid 0.109
_exptl_crystal_size_min 0.090
_refine_diff_density_max 1.259
_refine_diff_density_min -0.954
_refine_diff_density_rms 0.091
_refine_ls_extinction_method none
_refine_ls_goodness_of_fit_ref 1.045
_refine_ls_hydrogen_treatment mixed
_refine_ls_matrix_type full
_refine_ls_number_parameters 493
_refine_ls_number_reflns 8132
_refine_ls_number_restraints 0
_refine_ls_restrained_S_all 1.045
_refine_ls_R_factor_all 0.0354
_refine_ls_R_factor_gt 0.0280
_refine_ls_shift/su_max 0.002
_refine_ls_shift/su_mean 0.000
_refine_ls_structure_factor_coef Fsqd
_refine_ls_weighting_details 'w=1/[\s^2^(Fo^2^)+(0.0410P)^2^+0.9832P] where P=(Fo^2^+2Fc^2^)/3'
_refine_ls_weighting_scheme calc
_refine_ls_wR_factor_gt 0.0694
_refine_ls_wR_factor_ref 0.0734
_reflns_Friedel_coverage 0.000
_reflns_number_gt 7024
_reflns_number_total 8132
_reflns_threshold_expression 'I > 2\s(I)'
_cod_data_source_file c7dt01446e2.cif
_cod_data_source_block cmpnd_1
_cod_database_code 7043054
_shelx_space_group_comment
;
The symmetry employed for this shelxl refinement is uniquely defined
by the following loop, which should always be used as a source of
symmetry information in preference to the above space-group names.
They are only intended as comments.
;
_shelxl_version_number 2014-3

loop_
_space_group_symop_operation_xyz
'x, y, z'
'-x, -y, -z'

loop_
_atom_site_label
_atom_site_type_symbol
_atom_site_fract_x
_atom_site_fract_y
_atom_site_fract_z
_atom_site_U_iso_or_equiv
_atom_site_adp_type
_atom_site_occupancy
_atom_site_site_symmetry_order
_atom_site_calc_flag
_atom_site_refinement_flags_posn
_atom_site_refinement_flags_adp
Rh Rh 0.61738(2) 0.54014(2) 0.72988(2) 0.01144(5) Uani 1 1 d . .
P P 0.77852(5) 0.70158(5) 0.84376(3) 0.01246(9) Uani 1 1 d . .
Cl1 Cl 0.65429(5) 0.34837(5) 0.77598(3) 0.01849(10) Uani 1 1 d . .
Cl2 Cl 0.41902(5) 0.48995(5) 0.79656(3) 0.01571(9) Uani 1 1 d . .
Cl3 Cl 0.43487(5) 0.36069(5) 0.61293(3) 0.01581(9) Uani 1 1 d . .
N1 N 0.59186(17) 0.71091(17) 0.67541(9) 0.0117(3) Uani 1 1 d . .
N2 N 0.77841(17) 0.58792(17) 0.66354(10) 0.0133(3) Uani 1 1 d . .
C1 C 0.9758(2) 0.8249(2) 0.83696(11) 0.0152(4) Uani 1 1 d . .
C2 C 1.0694(2) 0.7624(2) 0.82622(12) 0.0186(4) Uani 1 1 d . .
C3 C 1.2172(2) 0.8517(3) 0.81702(13) 0.0228(4) Uani 1 1 d . .
C4 C 1.2734(2) 1.0037(3) 0.81807(13) 0.0230(4) Uani 1 1 d . .
C5 C 1.1838(2) 1.0681(2) 0.83184(13) 0.0214(4) Uani 1 1 d . .
C6 C 1.0356(2) 0.9790(2) 0.84175(12) 0.0177(4) Uani 1 1 d . .
C7 C 0.7985(2) 0.6266(2) 0.93495(11) 0.0156(4) Uani 1 1 d . .
C8 C 0.6731(2) 0.5075(2) 0.95336(13) 0.0202(4) Uani 1 1 d . .
C9 C 0.6889(2) 0.4577(2) 1.02510(13) 0.0223(4) Uani 1 1 d . .
C10 C 0.8293(3) 0.5244(3) 1.07896(13) 0.0228(4) Uani 1 1 d . .
C11 C 0.9542(3) 0.6413(3) 1.06071(13) 0.0255(5) Uani 1 1 d . .
C12 C 0.9399(2) 0.6936(2) 0.98955(13) 0.0207(4) Uani 1 1 d . .
C13 C 0.7106(2) 0.8325(2) 0.86530(11) 0.0139(3) Uani 1 1 d . .
C14 C 0.7010(2) 0.8728(2) 0.94239(12) 0.0165(4) Uani 1 1 d . .
C15 C 0.6639(2) 0.9850(2) 0.95924(12) 0.0190(4) Uani 1 1 d . .
C16 C 0.6400(2) 1.0587(2) 0.89919(13) 0.0190(4) Uani 1 1 d . .
C17 C 0.6463(2) 1.0166(2) 0.82132(12) 0.0161(4) Uani 1 1 d . .
C18 C 0.6799(2) 0.9022(2) 0.80312(11) 0.0133(3) Uani 1 1 d . .
C19 C 0.6962(2) 0.8680(2) 0.71916(11) 0.0130(3) Uani 1 1 d . .
C20 C 0.6385(2) 0.7000(2) 0.59761(11) 0.0135(3) Uani 1 1 d . .
H20A H 0.552(3) 0.615(3) 0.5617(14) 0.016 Uiso 1 1 d . U
H20B H 0.659(3) 0.788(3) 0.5753(14) 0.016 Uiso 1 1 d . U
C21 C 0.7702(2) 0.6692(2) 0.60688(11) 0.0135(3) Uani 1 1 d . .
C22 C 0.8693(2) 0.7091(2) 0.55529(12) 0.0155(4) Uani 1 1 d . .
C23 C 0.9801(2) 0.6641(2) 0.56246(12) 0.0180(4) Uani 1 1 d . .
C24 C 0.9857(2) 0.5789(2) 0.61992(12) 0.0181(4) Uani 1 1 d . .
C25 C 0.8834(2) 0.5419(2) 0.66928(12) 0.0163(4) Uani 1 1 d . .
C26 C 0.4268(2) 0.6792(2) 0.65820(12) 0.0142(3) Uani 1 1 d . .
C27 C 0.3891(2) 0.7678(2) 0.60108(11) 0.0141(3) Uani 1 1 d . .
C28 C 0.3827(2) 0.8954(2) 0.62992(13) 0.0179(4) Uani 1 1 d . .
C29 C 0.3416(2) 0.9741(2) 0.57780(14) 0.0222(4) Uani 1 1 d . .
C30 C 0.3078(2) 0.9264(2) 0.49594(14) 0.0231(4) Uani 1 1 d . .
C31 C 0.3133(2) 0.8004(2) 0.46621(13) 0.0203(4) Uani 1 1 d . .
C32 C 0.3515(2) 0.7204(2) 0.51822(12) 0.0161(4) Uani 1 1 d . .
C50 C 0.9160(3) 0.7565(2) 0.34012(14) 0.0251(4) Uani 1 1 d . .
H50A H 0.8088 0.7054 0.3092 0.030 Uiso 1 1 calc R U
H50B H 0.9222 0.7014 0.3841 0.030 Uiso 1 1 calc R U
Cl4 Cl 0.96760(6) 0.94087(6) 0.38101(3) 0.02332(11) Uani 1 1 d . .
Cl5 Cl 1.03563(6) 0.75178(6) 0.27700(3) 0.02228(10) Uani 1 1 d . .
H2 H 1.036(3) 0.660(3) 0.8278(14) 0.019(6) Uiso 1 1 d . .
H3 H 1.272(3) 0.808(3) 0.8106(16) 0.027(7) Uiso 1 1 d . .
H4 H 1.370(3) 1.064(3) 0.8100(16) 0.027(7) Uiso 1 1 d . .
H5 H 1.221(3) 1.172(3) 0.8354(15) 0.023(6) Uiso 1 1 d . .
H6 H 0.976(3) 1.024(3) 0.8506(15) 0.023(6) Uiso 1 1 d . .
H8 H 0.577(3) 0.458(3) 0.9138(14) 0.019(6) Uiso 1 1 d . .
H9 H 0.602(3) 0.376(3) 1.0384(16) 0.033(7) Uiso 1 1 d . .
H10 H 0.841(3) 0.494(3) 1.1261(15) 0.015(6) Uiso 1 1 d . .
H11 H 1.055(4) 0.691(3) 1.0958(18) 0.042(8) Uiso 1 1 d . .
H12 H 1.022(3) 0.775(3) 0.9782(15) 0.025(6) Uiso 1 1 d . .
H14 H 0.719(3) 0.826(3) 0.9828(16) 0.024(6) Uiso 1 1 d . .
H15 H 0.660(3) 1.010(3) 1.0091(15) 0.018(6) Uiso 1 1 d . .
H16 H 0.623(3) 1.137(3) 0.9100(16) 0.026(7) Uiso 1 1 d . .
H17 H 0.634(3) 1.071(3) 0.7829(14) 0.017(6) Uiso 1 1 d . .
H19A H 0.797(3) 0.887(2) 0.7198(13) 0.016(6) Uiso 1 1 d . .
H19B H 0.683(3) 0.935(3) 0.6883(14) 0.014(5) Uiso 1 1 d . .
H22 H 0.861(3) 0.766(3) 0.5180(14) 0.014(6) Uiso 1 1 d . .
H23 H 1.049(3) 0.693(3) 0.5278(15) 0.021(6) Uiso 1 1 d . .
H24 H 1.057(3) 0.548(3) 0.6260(16) 0.031(7) Uiso 1 1 d . .
H25 H 0.880(3) 0.482(3) 0.7073(14) 0.013(5) Uiso 1 1 d . .
H26A H 0.364(3) 0.572(3) 0.6378(14) 0.016(6) Uiso 1 1 d . .
H26B H 0.409(3) 0.699(3) 0.7086(14) 0.014(6) Uiso 1 1 d . .
H28 H 0.403(3) 0.927(3) 0.6837(16) 0.022(6) Uiso 1 1 d . .
H29 H 0.343(3) 1.060(3) 0.6006(15) 0.025(6) Uiso 1 1 d . .
H30 H 0.280(3) 0.980(3) 0.4596(15) 0.023(6) Uiso 1 1 d . .
H31 H 0.295(3) 0.771(3) 0.4121(16) 0.025(7) Uiso 1 1 d . .
H32 H 0.348(3) 0.630(3) 0.4960(15) 0.021(6) Uiso 1 1 d . .

loop_
_atom_site_aniso_label
_atom_site_aniso_U_11
_atom_site_aniso_U_22
_atom_site_aniso_U_33
_atom_site_aniso_U_23
_atom_site_aniso_U_13
_atom_site_aniso_U_12
Rh 0.00951(7) 0.01124(7) 0.01436(8) 0.00258(5) 0.00413(5) 0.00519(6)
P 0.0101(2) 0.0135(2) 0.0147(2) 0.00312(17) 0.00349(16) 0.00614(18)
Cl1 0.0208(2) 0.0156(2) 0.0232(2) 0.00683(18) 0.00706(18) 0.01099(18)
Cl2 0.01141(19) 0.0185(2) 0.0170(2) 0.00415(17) 0.00584(15) 0.00617(17)
Cl3 0.0141(2) 0.0137(2) 0.0175(2) -0.00009(16) 0.00379(16) 0.00536(17)
N1 0.0089(7) 0.0127(7) 0.0135(7) 0.0016(6) 0.0030(5) 0.0051(6)
N2 0.0106(7) 0.0128(7) 0.0161(8) 0.0017(6) 0.0040(6) 0.0053(6)
C1 0.0110(8) 0.0196(9) 0.0147(9) 0.0029(7) 0.0024(7) 0.0074(7)
C2 0.0152(9) 0.0212(10) 0.0190(10) -0.0001(8) 0.0022(7) 0.0094(8)
C3 0.0142(9) 0.0333(12) 0.0229(10) 0.0000(9) 0.0044(8) 0.0138(9)
C4 0.0116(9) 0.0323(12) 0.0199(10) 0.0043(9) 0.0042(7) 0.0062(8)
C5 0.0139(9) 0.0205(10) 0.0234(10) 0.0070(8) 0.0015(7) 0.0035(8)
C6 0.0130(8) 0.0196(9) 0.0199(10) 0.0044(8) 0.0020(7) 0.0077(8)
C7 0.0158(9) 0.0173(9) 0.0153(9) 0.0035(7) 0.0045(7) 0.0089(8)
C8 0.0162(9) 0.0229(10) 0.0204(10) 0.0058(8) 0.0051(8) 0.0080(8)
C9 0.0205(10) 0.0240(10) 0.0231(10) 0.0087(8) 0.0079(8) 0.0099(9)
C10 0.0265(11) 0.0290(11) 0.0176(10) 0.0089(8) 0.0066(8) 0.0161(9)
C11 0.0199(10) 0.0323(12) 0.0200(10) 0.0062(9) 0.0003(8) 0.0103(9)
C12 0.0156(9) 0.0220(10) 0.0204(10) 0.0050(8) 0.0028(8) 0.0061(8)
C13 0.0092(8) 0.0136(8) 0.0186(9) 0.0019(7) 0.0037(6) 0.0053(7)
C14 0.0120(8) 0.0177(9) 0.0180(9) 0.0021(7) 0.0026(7) 0.0061(7)
C15 0.0155(9) 0.0219(10) 0.0182(10) -0.0020(8) 0.0054(7) 0.0084(8)
C16 0.0144(9) 0.0191(9) 0.0237(10) -0.0029(8) 0.0022(7) 0.0097(8)
C17 0.0125(8) 0.0149(9) 0.0198(9) 0.0014(7) 0.0015(7) 0.0066(7)
C18 0.0088(8) 0.0119(8) 0.0168(9) 0.0002(7) 0.0018(6) 0.0038(7)
C19 0.0109(8) 0.0117(8) 0.0173(9) 0.0029(7) 0.0039(7) 0.0059(7)
C20 0.0121(8) 0.0153(9) 0.0150(9) 0.0033(7) 0.0054(7) 0.0073(7)
C21 0.0117(8) 0.0120(8) 0.0164(9) 0.0000(7) 0.0039(7) 0.0055(7)
C22 0.0132(8) 0.0143(9) 0.0178(9) 0.0022(7) 0.0062(7) 0.0049(7)
C23 0.0120(8) 0.0176(9) 0.0227(10) -0.0002(8) 0.0077(7) 0.0053(7)
C24 0.0115(8) 0.0198(9) 0.0247(10) 0.0001(8) 0.0050(7) 0.0092(8)
C25 0.0138(8) 0.0155(9) 0.0203(9) 0.0015(7) 0.0034(7) 0.0081(7)
C26 0.0099(8) 0.0158(9) 0.0177(9) 0.0037(7) 0.0044(7) 0.0063(7)
C27 0.0084(8) 0.0147(9) 0.0197(9) 0.0028(7) 0.0034(7) 0.0060(7)
C28 0.0120(8) 0.0171(9) 0.0247(10) -0.0002(8) 0.0036(7) 0.0078(7)
C29 0.0135(9) 0.0140(9) 0.0402(13) 0.0044(9) 0.0053(8) 0.0078(8)
C30 0.0120(9) 0.0209(10) 0.0357(12) 0.0143(9) 0.0042(8) 0.0064(8)
C31 0.0108(8) 0.0244(10) 0.0223(10) 0.0073(8) 0.0032(7) 0.0055(8)
C32 0.0105(8) 0.0171(9) 0.0204(9) 0.0030(7) 0.0033(7) 0.0064(7)
C50 0.0247(10) 0.0170(10) 0.0275(11) -0.0011(8) 0.0117(9) 0.0041(8)
Cl4 0.0194(2) 0.0194(2) 0.0299(3) -0.00044(19) 0.00705(19) 0.00871(19)
Cl5 0.0216(2) 0.0225(2) 0.0253(2) 0.00307(19) 0.00800(19) 0.0121(2)

loop_
_atom_type_symbol
_atom_type_description
_atom_type_scat_dispersion_real
_atom_type_scat_dispersion_imag
_atom_type_scat_source
C C 0.0033 0.0016 'International Tables Vol C Tables 4.2.6.8 and 6.1.1.4'
H H 0.0000 0.0000 'International Tables Vol C Tables 4.2.6.8 and 6.1.1.4'
Cl Cl 0.1484 0.1585 'International Tables Vol C Tables 4.2.6.8 and 6.1.1.4'
N N 0.0061 0.0033 'International Tables Vol C Tables 4.2.6.8 and 6.1.1.4'
P P 0.1023 0.0942 'International Tables Vol C Tables 4.2.6.8 and 6.1.1.4'
Rh Rh -1.1178 0.9187 'International Tables Vol C Tables 4.2.6.8 and 6.1.1.4'

loop_
_geom_angle_atom_site_label_1
_geom_angle_atom_site_label_2
_geom_angle_atom_site_label_3
_geom_angle
N2 Rh N1 81.93(6)
N2 Rh P 96.59(5)
N1 Rh P 93.64(4)
N2 Rh Cl1 92.20(5)
N1 Rh Cl1 173.35(4)
P Rh Cl1 90.129(18)
N2 Rh Cl2 174.65(5)
N1 Rh Cl2 93.60(4)
P Rh Cl2 86.608(17)
Cl1 Rh Cl2 92.086(17)
N2 Rh Cl3 86.54(5)
N1 Rh Cl3 87.73(4)
P Rh Cl3 176.724(17)
Cl1 Rh Cl3 88.797(17)
Cl2 Rh Cl3 90.338(17)
C13 P C7 106.66(9)
C13 P C1 102.64(9)
C7 P C1 104.04(9)
C13 P Rh 106.91(6)
C7 P Rh 118.78(7)
C1 P Rh 116.32(6)
C19 N1 C20 106.64(14)
C19 N1 C26 110.28(14)
C20 N1 C26 109.09(14)
C19 N1 Rh 115.35(11)
C20 N1 Rh 102.94(11)
C26 N1 Rh 112.01(11)
C25 N2 C21 119.24(16)
C25 N2 Rh 126.66(13)
C21 N2 Rh 114.05(12)
C6 C1 C2 118.88(18)
C6 C1 P 122.16(14)
C2 C1 P 118.96(15)
C3 C2 C1 120.4(2)
C3 C2 H2 118.4(15)
C1 C2 H2 121.1(15)
C4 C3 C2 120.4(2)
C4 C3 H3 122.4(18)
C2 C3 H3 117.2(18)
C3 C4 C5 119.81(19)
C3 C4 H4 121.9(17)
C5 C4 H4 118.3(17)
C4 C5 C6 120.0(2)
C4 C5 H5 121.4(16)
C6 C5 H5 118.6(16)
C1 C6 C5 120.41(19)
C1 C6 H6 120.5(16)
C5 C6 H6 119.0(16)
C8 C7 C12 119.10(18)
C8 C7 P 121.04(15)
C12 C7 P 119.79(15)
C9 C8 C7 120.11(19)
C9 C8 H8 121.4(15)
C7 C8 H8 118.4(14)
C8 C9 C10 120.5(2)
C8 C9 H9 120.4(17)
C10 C9 H9 119.0(17)
C11 C10 C9 119.6(2)
C11 C10 H10 119.1(16)
C9 C10 H10 121.3(16)
C10 C11 C12 120.6(2)
C10 C11 H11 123.1(18)
C12 C11 H11 116.3(18)
C11 C12 C7 120.1(2)
C11 C12 H12 120.8(16)
C7 C12 H12 119.1(16)
C14 C13 C18 120.36(17)
C14 C13 P 121.38(15)
C18 C13 P 118.05(14)
C13 C14 C15 120.43(19)
C13 C14 H14 120.5(16)
C15 C14 H14 119.0(16)
C16 C15 C14 119.60(19)
C16 C15 H15 121.8(16)
C14 C15 H15 118.5(16)
C15 C16 C17 120.23(19)
C15 C16 H16 120.7(17)
C17 C16 H16 119.1(17)
C18 C17 C16 120.82(18)
C18 C17 H17 121.0(15)
C16 C17 H17 118.1(15)
C17 C18 C13 118.48(17)
C17 C18 C19 118.78(17)
C13 C18 C19 122.49(16)
N1 C19 C18 116.24(15)
N1 C19 H19A 106.2(14)
C18 C19 H19A 110.3(14)
N1 C19 H19B 108.9(14)
C18 C19 H19B 109.2(14)
H19A C19 H19B 105.4(19)
C21 C20 N1 111.83(15)
C21 C20 H20A 107.2(14)
N1 C20 H20A 106.7(14)
C21 C20 H20B 112.3(14)
N1 C20 H20B 109.9(14)
H20A C20 H20B 108.7(19)
N2 C21 C22 121.67(17)
N2 C21 C20 116.02(16)
C22 C21 C20 122.03(17)
C21 C22 C23 119.01(18)
C21 C22 H22 118.7(15)
C23 C22 H22 122.3(15)
C24 C23 C22 118.76(18)
C24 C23 H23 122.2(15)
C22 C23 H23 119.0(15)
C25 C24 C23 119.56(18)
C25 C24 H24 119.7(17)
C23 C24 H24 120.7(17)
N2 C25 C24 121.74(19)
N2 C25 H25 115.4(14)
C24 C25 H25 122.9(14)
C27 C26 N1 115.92(15)
C27 C26 H26A 110.7(14)
N1 C26 H26A 106.0(14)
C27 C26 H26B 111.1(14)
N1 C26 H26B 104.4(14)
H26A C26 H26B 108(2)
C28 C27 C32 118.21(18)
C28 C27 C26 120.60(18)
C32 C27 C26 121.10(17)
C29 C28 C27 121.0(2)
C29 C28 H28 119.1(16)
C27 C28 H28 119.9(16)
C30 C29 C28 119.70(19)
C30 C29 H29 123.4(16)
C28 C29 H29 116.9(16)
C31 C30 C29 120.17(19)
C31 C30 H30 119.6(15)
C29 C30 H30 120.2(15)
C30 C31 C32 120.1(2)
C30 C31 H31 120.1(16)
C32 C31 H31 119.7(16)
C31 C32 C27 120.75(19)
C31 C32 H32 118.3(15)
C27 C32 H32 120.9(15)
Cl4 C50 Cl5 112.03(12)
Cl4 C50 H50A 109.2
Cl5 C50 H50A 109.2
Cl4 C50 H50B 109.2
Cl5 C50 H50B 109.2
H50A C50 H50B 107.9

loop_
_geom_bond_atom_site_label_1
_geom_bond_atom_site_label_2
_geom_bond_distance
Rh N2 2.0366(15)
Rh N1 2.1488(15)
Rh P 2.2805(5)
Rh Cl1 2.3406(5)
Rh Cl2 2.3440(5)
Rh Cl3 2.4331(5)
P C13 1.8131(19)
P C7 1.823(2)
P C1 1.831(2)
N1 C19 1.501(2)
N1 C20 1.502(2)
N1 C26 1.521(2)
N2 C25 1.346(2)
N2 C21 1.348(2)
C1 C6 1.395(3)
C1 C2 1.398(3)
C2 C3 1.389(3)
C2 H2 0.95(3)
C3 C4 1.386(3)
C3 H3 0.88(3)
C4 C5 1.388(3)
C4 H4 0.92(3)
C5 C6 1.396(3)
C5 H5 0.94(3)
C6 H6 0.94(3)
C7 C8 1.397(3)
C7 C12 1.400(3)
C8 C9 1.386(3)
C8 H8 0.97(3)
C9 C10 1.388(3)
C9 H9 0.96(3)
C10 C11 1.382(3)
C10 H10 0.90(2)
C11 C12 1.387(3)
C11 H11 0.97(3)
C12 H12 0.93(3)
C13 C14 1.391(3)
C13 C18 1.405(3)
C14 C15 1.393(3)
C14 H14 0.92(3)
C15 C16 1.382(3)
C15 H15 0.89(3)
C16 C17 1.396(3)
C16 H16 0.91(3)
C17 C18 1.394(3)
C17 H17 0.93(2)
C18 C19 1.513(3)
C19 H19A 0.94(2)
C19 H19B 0.95(2)
C20 C21 1.500(2)
C20 H20A 0.97(2)
C20 H20B 0.96(2)
C21 C22 1.387(3)
C22 C23 1.394(3)
C22 H22 0.92(2)
C23 C24 1.381(3)
C23 H23 0.95(3)
C24 C25 1.381(3)
C24 H24 0.91(3)
C25 H25 0.92(2)
C26 C27 1.511(3)
C26 H26A 0.98(2)
C26 H26B 0.94(2)
C27 C28 1.398(3)
C27 C32 1.400(3)
C28 C29 1.392(3)
C28 H28 0.91(3)
C29 C30 1.387(3)
C29 H29 0.93(3)
C30 C31 1.383(3)
C30 H30 0.96(3)
C31 C32 1.388(3)
C31 H31 0.92(3)
C32 H32 0.96(3)
C50 Cl4 1.761(2)
C50 Cl5 1.767(2)
C50 H50A 0.9900
C50 H50B 0.9900

loop_
_geom_torsion_atom_site_label_1
_geom_torsion_atom_site_label_2
_geom_torsion_atom_site_label_3
_geom_torsion_atom_site_label_4
_geom_torsion
C13 P C1 C6 -4.80(18)
C7 P C1 C6 -115.84(17)
Rh P C1 C6 111.52(16)
C13 P C1 C2 175.51(16)
C7 P C1 C2 64.48(17)
Rh P C1 C2 -68.16(17)
C6 C1 C2 C3 -2.8(3)
P C1 C2 C3 176.93(16)
C1 C2 C3 C4 -0.2(3)
C2 C3 C4 C5 2.8(3)
C3 C4 C5 C6 -2.3(3)
C2 C1 C6 C5 3.3(3)
P C1 C6 C5 -176.41(16)
C4 C5 C6 C1 -0.8(3)
C13 P C7 C8 83.26(18)
C1 P C7 C8 -168.66(16)
Rh P C7 C8 -37.45(19)
C13 P C7 C12 -93.58(17)
C1 P C7 C12 14.50(18)
Rh P C7 C12 145.71(14)
C12 C7 C8 C9 0.5(3)
P C7 C8 C9 -176.33(16)
C7 C8 C9 C10 -0.6(3)
C8 C9 C10 C11 0.0(3)
C9 C10 C11 C12 0.8(4)
C10 C11 C12 C7 -0.8(3)
C8 C7 C12 C11 0.2(3)
P C7 C12 C11 177.09(17)
C7 P C13 C14 7.68(18)
C1 P C13 C14 -101.38(17)
Rh P C13 C14 135.73(15)
C7 P C13 C18 -177.55(14)
C1 P C13 C18 73.39(16)
Rh P C13 C18 -49.51(15)
C18 C13 C14 C15 -1.4(3)
P C13 C14 C15 173.26(15)
C13 C14 C15 C16 -1.4(3)
C14 C15 C16 C17 2.8(3)
C15 C16 C17 C18 -1.3(3)
C16 C17 C18 C13 -1.5(3)
C16 C17 C18 C19 -175.80(17)
C14 C13 C18 C17 2.8(3)
P C13 C18 C17 -172.03(14)
C14 C13 C18 C19 176.91(17)
P C13 C18 C19 2.1(2)
C20 N1 C19 C18 -174.85(15)
C26 N1 C19 C18 66.84(19)
Rh N1 C19 C18 -61.27(17)
C17 C18 C19 N1 -122.36(18)
C13 C18 C19 N1 63.5(2)
C19 N1 C20 C21 83.56(17)
C26 N1 C20 C21 -157.35(15)
Rh N1 C20 C21 -38.25(16)
C25 N2 C21 C22 -1.3(3)
Rh N2 C21 C22 -178.72(14)
C25 N2 C21 C20 172.71(17)
Rh N2 C21 C20 -4.7(2)
N1 C20 C21 N2 31.0(2)
N1 C20 C21 C22 -154.99(17)
N2 C21 C22 C23 -0.1(3)
C20 C21 C22 C23 -173.74(18)
C21 C22 C23 C24 1.1(3)
C22 C23 C24 C25 -0.8(3)
C21 N2 C25 C24 1.7(3)
Rh N2 C25 C24 178.72(14)
C23 C24 C25 N2 -0.6(3)
C19 N1 C26 C27 65.7(2)
C20 N1 C26 C27 -51.1(2)
Rh N1 C26 C27 -164.36(13)
N1 C26 C27 C28 -98.7(2)
N1 C26 C27 C32 84.8(2)
C32 C27 C28 C29 -0.6(3)
C26 C27 C28 C29 -177.21(17)
C27 C28 C29 C30 -0.6(3)
C28 C29 C30 C31 0.7(3)
C29 C30 C31 C32 0.5(3)
C30 C31 C32 C27 -1.8(3)
C28 C27 C32 C31 1.8(3)
C26 C27 C32 C31 178.39(17)
